data_4103833
loop_
_publ_author_name
'Vivian Wing-Wah Yam'
'Jason Ka-Wai Lee'
'Chi-Chiu Ko'
'Nianyong Zhu'

_publ_section_title
;
 Photochromic Diarylethene-Containing Ionic Liquids and N-Heterocyclic
 Carbenes
;
_journal_name_full 'Journal of the American Chemical Society'
_journal_page_first 912
_journal_page_last 913
_journal_paper_doi 10.1021/ja808791e
_journal_volume 131
_journal_year 2009
_chemical_formula_moiety 'C17 H21 F6 N2 P S2'
_chemical_formula_sum 'C17 H21 F6 N2 P S2'
_chemical_formula_weight 462.45
_chemical_name_systematic
;
 ?
;
_space_group_IT_number 14
_symmetry_cell_setting monoclinic
_symmetry_space_group_name_Hall '-P 2yn'
_symmetry_space_group_name_H-M 'P 1 21/n 1'
_atom_sites_solution_hydrogens geom
_atom_sites_solution_primary direct
_atom_sites_solution_secondary difmap
_audit_creation_method SHELXL-97
_cell_angle_alpha 90.00
_cell_angle_beta 109.54(3)
_cell_angle_gamma 90.00
_cell_formula_units_Z 4
_cell_length_a 9.0060(18)
_cell_length_b 20.473(4)
_cell_length_c 11.705(2)
_cell_measurement_reflns_used 0
_cell_measurement_temperature 301(2)
_cell_measurement_theta_max 0
_cell_measurement_theta_min 0
_cell_volume 2033.9(8)
_computing_cell_refinement scalepack
_computing_data_collection marcontrol
_computing_data_reduction denzo
_computing_molecular_graphics 'Ortep-3 for Windows (Farrugia, 1997)'
_computing_publication_material 'WinGX publication routines (Farrugia, 1999)'
_computing_structure_refinement 'SHELXL-97 (Sheldrick, 1997)'
_computing_structure_solution 'SHELXS-97 (Sheldrick, 1997)'
_diffrn_ambient_temperature 301(2)
_diffrn_measured_fraction_theta_full 0.916
_diffrn_measured_fraction_theta_max 0.916
_diffrn_measurement_device_type 'marresearch IPDS mar300'
_diffrn_measurement_method oacillation
_diffrn_radiation_monochromator graphite
_diffrn_radiation_source 'fine-focus sealed tube'
_diffrn_radiation_type MoK\a
_diffrn_radiation_wavelength 0.71073
_diffrn_reflns_av_R_equivalents 0.0383
_diffrn_reflns_av_sigmaI/netI 0.0612
_diffrn_reflns_limit_h_max 9
_diffrn_reflns_limit_h_min -10
_diffrn_reflns_limit_k_max 24
_diffrn_reflns_limit_k_min -24
_diffrn_reflns_limit_l_max 13
_diffrn_reflns_limit_l_min -13
_diffrn_reflns_number 11233
_diffrn_reflns_theta_full 25.55
_diffrn_reflns_theta_max 25.55
_diffrn_reflns_theta_min 2.10
_exptl_absorpt_coefficient_mu 0.399
_exptl_absorpt_correction_type none
_exptl_crystal_colour colorless
_exptl_crystal_density_diffrn 1.510
_exptl_crystal_density_method 'not measured'
_exptl_crystal_description prism
_exptl_crystal_F_000 952
_exptl_crystal_size_max 0.6
_exptl_crystal_size_mid 0.4
_exptl_crystal_size_min 0.15
_refine_diff_density_max 0.296
_refine_diff_density_min -0.224
_refine_diff_density_rms 0.042
_refine_ls_extinction_method none
_refine_ls_goodness_of_fit_ref 1.049
_refine_ls_hydrogen_treatment ride-on
_refine_ls_matrix_type full
_refine_ls_number_parameters 309
_refine_ls_number_reflns 3484
_refine_ls_number_restraints 0
_refine_ls_restrained_S_all 1.049
_refine_ls_R_factor_all 0.0653
_refine_ls_R_factor_gt 0.0397
_refine_ls_shift/su_max 0.000
_refine_ls_shift/su_mean 0.000
_refine_ls_structure_factor_coef Fsqd
_refine_ls_weighting_details 'calc w=1/[\s^2^(Fo^2^)+(0.0560P)^2^+0.0000P] where P=(Fo^2^+2Fc^2^)/3'
_refine_ls_weighting_scheme calc
_refine_ls_wR_factor_gt 0.1049
_refine_ls_wR_factor_ref 0.1118
_reflns_number_gt 2303
_reflns_number_total 3484
_reflns_threshold_expression >2sigma(I)
_cod_data_source_file ja808791e_si_003.cif
_cod_data_source_block L2
_cod_original_cell_volume 2033.9(7)
_cod_original_sg_symbol_H-M 'P 21/n'
_cod_database_code 4103833

loop_
_symmetry_equiv_pos_as_xyz
'x, y, z'
'-x+1/2, y+1/2, -z+1/2'
'-x, -y, -z'
'x-1/2, -y-1/2, z-1/2'

loop_
_atom_site_label
_atom_site_type_symbol
_atom_site_fract_x
_atom_site_fract_y
_atom_site_fract_z
_atom_site_U_iso_or_equiv
_atom_site_adp_type
_atom_site_occupancy
_atom_site_symmetry_multiplicity
_atom_site_calc_flag
_atom_site_refinement_flags
S1 S 0.11350(8) 0.07805(3) 0.04834(6) 0.0516(2) Uani 1 1 d .
S2 S -0.44403(9) -0.03591(3) -0.33553(7) 0.0611(2) Uani 1 1 d .
N1 N -0.1450(3) 0.23274(8) -0.28639(18) 0.0461(5) Uani 1 1 d .
N2 N -0.3831(2) 0.20067(9) -0.38247(18) 0.0472(5) Uani 1 1 d .
C1 C 0.3938(3) 0.08509(13) -0.0069(3) 0.0652(8) Uani 1 1 d .
H1A H 0.4277 0.0627 0.0695 0.098 Uiso 0.50 1 calc PR
H1B H 0.4519 0.1250 0.0001 0.098 Uiso 0.50 1 calc PR
H1C H 0.4120 0.0579 -0.0677 0.098 Uiso 0.50 1 calc PR
H1D H 0.4334 0.1011 -0.0682 0.098 Uiso 0.50 1 calc PR
H1E H 0.4091 0.0387 0.0011 0.098 Uiso 0.50 1 calc PR
H1F H 0.4491 0.1058 0.0690 0.098 Uiso 0.50 1 calc PR
C2 C 0.2210(3) 0.10022(11) -0.0424(2) 0.0465(6) Uani 1 1 d .
C3 C 0.1270(3) 0.13110(10) -0.1432(2) 0.0475(6) Uani 1 1 d .
H3 H 0.1630 0.1463 -0.2041 0.057 Uiso 1 1 calc R
C4 C -0.0322(3) 0.13802(9) -0.1470(2) 0.0393(6) Uani 1 1 d .
C5 C -0.0580(3) 0.11148(10) -0.0479(2) 0.0416(6) Uani 1 1 d .
C6 C -0.2041(3) 0.10910(13) -0.0147(2) 0.0573(7) Uani 1 1 d .
H6A H -0.1827 0.0865 0.0610 0.086 Uiso 0.50 1 calc PR
H6B H -0.2852 0.0864 -0.0768 0.086 Uiso 0.50 1 calc PR
H6C H -0.2384 0.1528 -0.0070 0.086 Uiso 0.50 1 calc PR
H6D H -0.2882 0.1306 -0.0762 0.086 Uiso 0.50 1 calc PR
H6E H -0.1856 0.1307 0.0616 0.086 Uiso 0.50 1 calc PR
H6F H -0.2325 0.0644 -0.0082 0.086 Uiso 0.50 1 calc PR
C7 C -0.7382(4) -0.01311(15) -0.3066(3) 0.0850(10) Uani 1 1 d .
H7A H -0.7400 -0.0596 -0.3171 0.128 Uiso 0.50 1 calc PR
H7B H -0.8252 0.0061 -0.3692 0.128 Uiso 0.50 1 calc PR
H7C H -0.7464 -0.0029 -0.2288 0.128 Uiso 0.50 1 calc PR
H7D H -0.8010 0.0220 -0.2930 0.128 Uiso 0.50 1 calc PR
H7E H -0.7158 -0.0437 -0.2408 0.128 Uiso 0.50 1 calc PR
H7F H -0.7947 -0.0347 -0.3812 0.128 Uiso 0.50 1 calc PR
C8 C -0.5857(3) 0.01387(12) -0.3137(2) 0.0565(7) Uani 1 1 d .
C9 C -0.5360(3) 0.07653(11) -0.3029(2) 0.0514(7) Uani 1 1 d .
H9 H -0.5957 0.1110 -0.2897 0.062 Uiso 1 1 calc R
C10 C -0.3840(3) 0.08527(10) -0.3133(2) 0.0414(6) Uani 1 1 d .
C11 C -0.3176(3) 0.02791(11) -0.3307(2) 0.0462(6) Uani 1 1 d .
C12 C -0.1625(3) 0.01570(12) -0.3477(3) 0.0651(8) Uani 1 1 d .
H12A H -0.1498 -0.0303 -0.3574 0.098 Uiso 0.50 1 calc PR
H12B H -0.0789 0.0311 -0.2780 0.098 Uiso 0.50 1 calc PR
H12C H -0.1593 0.0384 -0.4186 0.098 Uiso 0.50 1 calc PR
H12D H -0.1089 0.0565 -0.3452 0.098 Uiso 0.50 1 calc PR
H12E H -0.1797 -0.0050 -0.4247 0.098 Uiso 0.50 1 calc PR
H12F H -0.0994 -0.0122 -0.2841 0.098 Uiso 0.50 1 calc PR
C13 C -0.1576(3) 0.16937(10) -0.2459(2) 0.0395(6) Uani 1 1 d .
C14 C -0.3073(3) 0.14893(10) -0.3089(2) 0.0416(6) Uani 1 1 d .
C15 C -0.0036(4) 0.27425(12) -0.2519(3) 0.0637(8) Uani 1 1 d .
H15A H 0.0567 0.2650 -0.3038 0.096 Uiso 1 1 calc R
H15B H 0.0592 0.2655 -0.1692 0.096 Uiso 1 1 calc R
H15C H -0.0345 0.3194 -0.2601 0.096 Uiso 1 1 calc R
C16 C -0.2814(3) 0.24913(11) -0.3665(2) 0.0538(7) Uani 1 1 d .
H16 H -0.3031 0.2891 -0.4063 0.065 Uiso 1 1 calc R
C17 C -0.5479(3) 0.20369(13) -0.4598(3) 0.0665(8) Uani 1 1 d .
H17A H -0.6132 0.2097 -0.4104 0.100 Uiso 1 1 calc R
H17B H -0.5764 0.1637 -0.5046 0.100 Uiso 1 1 calc R
H17C H -0.5626 0.2396 -0.5151 0.100 Uiso 1 1 calc R
F1' F 1.011(2) 0.1336(4) 0.349(2) 0.247(6) Uani 0.50 1 d P
F2' F 1.1264(10) 0.2291(5) 0.3689(8) 0.144(5) Uani 0.50 1 d P
F3' F 0.8746(10) 0.2211(11) 0.2679(7) 0.221(6) Uani 0.50 1 d P
F4' F 0.8455(9) 0.2052(8) 0.4450(6) 0.137(4) Uani 0.50 1 d P
F5' F 1.0857(9) 0.1790(10) 0.5251(9) 0.187(5) Uani 0.50 1 d P
F6' F 0.934(2) 0.2619(4) 0.4422(13) 0.212(4) Uani 0.50 1 d P
P1 P 0.98130(10) 0.20038(4) 0.39301(8) 0.0633(3) Uani 1 1 d .
F1 F 0.8760(11) 0.1635(4) 0.2853(6) 0.128(3) Uani 0.50 1 d P
F2 F 0.9219(11) 0.2649(3) 0.3214(9) 0.126(3) Uani 0.50 1 d P
F3 F 1.1126(11) 0.1977(6) 0.3376(10) 0.165(5) Uani 0.50 1 d P
F4 F 1.0474(10) 0.1386(3) 0.4575(9) 0.132(3) Uani 0.50 1 d P
F5 F 0.8425(13) 0.1691(5) 0.4238(12) 0.171(6) Uani 0.50 1 d P
F6 F 1.0892(8) 0.2402(4) 0.5016(6) 0.1148(18) Uani 0.50 1 d P

loop_
_atom_site_aniso_label
_atom_site_aniso_U_11
_atom_site_aniso_U_22
_atom_site_aniso_U_33
_atom_site_aniso_U_23
_atom_site_aniso_U_13
_atom_site_aniso_U_12
S1 0.0526(5) 0.0458(4) 0.0518(4) 0.0067(3) 0.0113(3) 0.0005(3)
S2 0.0715(6) 0.0453(4) 0.0612(5) -0.0026(3) 0.0153(4) -0.0084(3)
N1 0.0512(14) 0.0389(10) 0.0507(13) 0.0066(9) 0.0203(11) 0.0001(9)
N2 0.0447(14) 0.0480(11) 0.0487(13) 0.0090(10) 0.0155(11) 0.0103(10)
C1 0.0461(18) 0.0777(18) 0.0667(19) -0.0030(14) 0.0122(15) 0.0118(14)
C2 0.0443(17) 0.0412(12) 0.0517(16) -0.0044(11) 0.0129(13) 0.0033(11)
C3 0.0458(17) 0.0468(13) 0.0532(16) -0.0015(12) 0.0208(13) 0.0013(11)
C4 0.0390(15) 0.0336(11) 0.0444(14) -0.0030(10) 0.0127(12) -0.0015(10)
C5 0.0441(15) 0.0332(11) 0.0471(14) 0.0006(10) 0.0150(12) -0.0032(10)
C6 0.0530(18) 0.0652(16) 0.0558(17) 0.0061(13) 0.0210(14) -0.0018(13)
C7 0.072(2) 0.096(2) 0.089(3) -0.0125(19) 0.030(2) -0.0342(18)
C8 0.0506(18) 0.0616(16) 0.0558(17) -0.0046(13) 0.0158(14) -0.0136(13)
C9 0.0463(17) 0.0546(15) 0.0532(16) -0.0009(12) 0.0165(13) 0.0001(12)
C10 0.0389(15) 0.0434(12) 0.0397(14) 0.0030(10) 0.0103(11) 0.0013(10)
C11 0.0478(16) 0.0460(13) 0.0420(15) 0.0030(11) 0.0114(12) 0.0027(11)
C12 0.067(2) 0.0574(16) 0.076(2) -0.0050(14) 0.0303(17) 0.0090(14)
C13 0.0435(16) 0.0350(11) 0.0417(13) 0.0023(10) 0.0164(12) 0.0024(10)
C14 0.0477(16) 0.0379(12) 0.0426(14) 0.0068(10) 0.0196(12) 0.0095(11)
C15 0.071(2) 0.0511(14) 0.0720(19) 0.0043(14) 0.0277(17) -0.0135(14)
C16 0.062(2) 0.0426(14) 0.0588(18) 0.0109(12) 0.0235(16) 0.0077(13)
C17 0.058(2) 0.0713(17) 0.0620(19) 0.0160(14) 0.0090(16) 0.0112(14)
F1' 0.277(14) 0.124(7) 0.42(2) -0.104(11) 0.222(16) 0.011(8)
F2' 0.074(4) 0.188(8) 0.141(8) 0.077(7) -0.003(4) -0.058(5)
F3' 0.107(6) 0.46(2) 0.075(5) 0.065(11) 0.004(4) 0.069(13)
F4' 0.057(4) 0.280(14) 0.085(4) 0.015(6) 0.040(3) 0.051(7)
F5' 0.112(6) 0.341(15) 0.100(6) 0.100(7) 0.023(5) 0.043(9)
F6' 0.329(15) 0.106(5) 0.257(13) -0.036(6) 0.170(13) 0.045(7)
P1 0.0566(5) 0.0606(5) 0.0714(6) -0.0043(4) 0.0200(4) 0.0005(4)
F1 0.161(7) 0.107(4) 0.081(4) -0.038(4) -0.007(4) -0.030(5)
F2 0.178(8) 0.082(3) 0.118(7) 0.040(3) 0.049(6) 0.031(3)
F3 0.105(7) 0.262(13) 0.174(7) -0.012(7) 0.108(6) -0.018(7)
F4 0.184(7) 0.082(4) 0.113(6) 0.039(4) 0.028(6) 0.042(4)
F5 0.138(8) 0.142(6) 0.274(14) 0.001(6) 0.123(7) -0.022(5)
F6 0.102(4) 0.129(4) 0.087(4) -0.046(3) -0.003(3) -0.010(4)

loop_
_atom_type_symbol
_atom_type_description
_atom_type_scat_dispersion_real
_atom_type_scat_dispersion_imag
_atom_type_scat_source
S S 0.1246 0.1234 'International Tables Vol C Tables 4.2.6.8 and 6.1.1.4'
N N 0.0061 0.0033 'International Tables Vol C Tables 4.2.6.8 and 6.1.1.4'
C C 0.0033 0.0016 'International Tables Vol C Tables 4.2.6.8 and 6.1.1.4'
P P 0.1023 0.0942 'International Tables Vol C Tables 4.2.6.8 and 6.1.1.4'
F F 0.0171 0.0103 'International Tables Vol C Tables 4.2.6.8 and 6.1.1.4'
H H 0.0000 0.0000 'International Tables Vol C Tables 4.2.6.8 and 6.1.1.4'

loop_
_geom_angle_atom_site_label_1
_geom_angle_atom_site_label_2
_geom_angle_atom_site_label_3
_geom_angle
C5 S1 C2 93.35(12)
C8 S2 C11 93.51(12)
C16 N1 C13 108.4(2)
C16 N1 C15 124.4(2)
C13 N1 C15 127.2(2)
C16 N2 C14 108.1(2)
C16 N2 C17 124.7(2)
C14 N2 C17 127.1(2)
C3 C2 C1 128.6(2)
C3 C2 S1 110.08(19)
C1 C2 S1 121.3(2)
C2 C3 C4 113.7(2)
C5 C4 C3 112.8(2)
C5 C4 C13 122.5(2)
C3 C4 C13 124.7(2)
C4 C5 C6 130.4(2)
C4 C5 S1 110.04(18)
C6 C5 S1 119.57(18)
C9 C8 C7 128.5(3)
C9 C8 S2 109.8(2)
C7 C8 S2 121.8(2)
C8 C9 C10 114.1(2)
C11 C10 C9 112.7(2)
C11 C10 C14 123.0(2)
C9 C10 C14 124.2(2)
C10 C11 C12 129.8(2)
C10 C11 S2 109.85(19)
C12 C11 S2 120.38(17)
C14 C13 N1 106.1(2)
C14 C13 C4 130.67(19)
N1 C13 C4 123.0(2)
C13 C14 N2 106.97(19)
C13 C14 C10 131.1(2)
N2 C14 C10 121.8(2)
N1 C16 N2 110.3(2)
F4 F1' F1 115.1(8)
F4 F1' P1 65.3(4)
F1 F1' P1 63.1(4)
F4 F1' F3 93.2(10)
F1 F1' F3 90.9(10)
P1 F1' F3 57.9(4)
F3 F2' P1 75.1(11)
F3 F2' F6 121.3(14)
P1 F2' F6 56.5(4)
F2 F3' F1 136.9(9)
F2 F3' P1 71.2(5)
F1 F3' P1 66.0(5)
F5 F4' F6' 137.1(15)
F5 F4' P1 76.1(12)
F6' F4' P1 61.1(4)
F4 F5' F6 126.5(8)
F4 F5' P1 64.5(5)
F6 F5' P1 64.5(4)
F2 F6' F6 104.0(9)
F2 F6' F4' 102.0(8)
F6 F6' F4' 101.7(7)
F2 F6' P1 65.2(4)
F6 F6' P1 64.0(4)
F4' F6' P1 63.6(4)
F4 P1 F1 91.8(4)
F4 P1 F6' 129.2(6)
F1 P1 F6' 124.1(6)
F4 P1 F1' 47.2(6)
F1 P1 F1' 52.8(7)
F6' P1 F1' 171.7(7)
F4 P1 F3' 137.9(9)
F1 P1 F3' 46.6(7)
F6' P1 F3' 88.1(7)
F1' P1 F3' 92.9(9)
F4 P1 F3 87.1(6)
F1 P1 F3 89.2(6)
F6' P1 F3 123.5(7)
F1' P1 F3 64.8(5)
F3' P1 F3 86.0(5)
F4 P1 F4' 95.1(6)
F1 P1 F4' 90.1(6)
F6' P1 F4' 55.3(5)
F1' P1 F4' 116.4(7)
F3' P1 F4' 91.9(4)
F3 P1 F4' 177.7(6)
F4 P1 F2' 101.4(5)
F1 P1 F2' 111.9(5)
F6' P1 F2' 96.8(7)
F1' P1 F2' 91.5(6)
F3' P1 F2' 91.1(6)
F3 P1 F2' 27.5(6)
F4' P1 F2' 151.7(8)
F4 P1 F6 89.8(4)
F1 P1 F6 178.3(4)
F6' P1 F6 55.0(5)
F1' P1 F6 128.3(8)
F3' P1 F6 131.8(9)
F3 P1 F6 90.3(5)
F4' P1 F6 90.3(5)
F2' P1 F6 67.2(4)
F4 P1 F5 75.4(5)
F1 P1 F5 69.9(6)
F6' P1 F5 84.4(5)
F1' P1 F5 87.3(6)
F3' P1 F5 92.3(7)
F3 P1 F5 151.9(6)
F4' P1 F5 29.1(6)
F2' P1 F5 176.5(6)
F6 P1 F5 111.1(6)
F4 P1 F2 175.8(5)
F1 P1 F2 88.1(3)
F6' P1 F2 53.7(4)
F1' P1 F2 130.5(8)
F3' P1 F2 41.6(7)
F3 P1 F2 88.7(6)
F4' P1 F2 89.1(5)
F2' P1 F2 74.8(5)
F6 P1 F2 90.2(5)
F5 P1 F2 108.5(5)
F4 P1 F5' 42.5(5)
F1 P1 F5' 133.2(7)
F6' P1 F5' 90.5(7)
F1' P1 F5' 88.1(8)
F3' P1 F5' 177.5(4)
F3 P1 F5' 96.5(6)
F4' P1 F5' 85.6(4)
F2' P1 F5' 91.2(5)
F6 P1 F5' 48.5(5)
F5 P1 F5' 85.5(6)
F2 P1 F5' 138.2(8)
F3' F1 F1' 120.1(9)
F3' F1 P1 67.4(5)
F1' F1 P1 64.1(5)
F3' F1 F5 95.6(7)
F1' F1 F5 85.3(8)
P1 F1 F5 56.3(4)
F3' F2 F6' 115.5(10)
F3' F2 P1 67.2(6)
F6' F2 P1 61.1(3)
F2' F3 P1 77.4(13)
F2' F3 F1' 132.4(15)
P1 F3 F1' 57.2(4)
F5' F4 F1' 136.1(10)
F5' F4 P1 72.9(5)
F1' F4 P1 67.5(5)
F4' F5 P1 74.7(12)
F4' F5 F1 111.1(15)
P1 F5 F1 53.8(4)
F5' F6 F6' 108.8(7)
F5' F6 P1 67.0(5)
F6' F6 P1 61.0(4)
F5' F6 F2' 95.3(6)
F6' F6 F2' 93.3(7)
P1 F6 F2' 56.3(3)

loop_
_geom_bond_atom_site_label_1
_geom_bond_atom_site_label_2
_geom_bond_distance
S1 C5 1.720(2)
S1 C2 1.720(3)
S2 C8 1.717(3)
S2 C11 1.722(2)
N1 C16 1.316(3)
N1 C13 1.399(3)
N1 C15 1.470(3)
N2 C16 1.321(3)
N2 C14 1.391(3)
N2 C17 1.458(3)
C1 C2 1.502(4)
C2 C3 1.357(3)
C3 C4 1.426(3)
C4 C5 1.370(3)
C4 C13 1.467(3)
C5 C6 1.492(3)
C7 C8 1.508(4)
C8 C9 1.351(3)
C9 C10 1.425(3)
C10 C11 1.364(3)
C10 C14 1.468(3)
C11 C12 1.496(4)
C13 C14 1.368(3)
F1' F4 1.204(15)
F1' F1 1.343(15)
F1' P1 1.516(6)
F1' F3 1.632(12)
F2' F3 0.730(17)
F2' P1 1.543(8)
F2' F6 1.710(11)
F3' F2 1.095(17)
F3' F1 1.195(18)
F3' P1 1.519(7)
F4' F5 0.778(15)
F4' F6' 1.413(11)
F4' P1 1.541(7)
F5' F4 1.117(14)
F5' F6 1.284(12)
F5' P1 1.579(6)
F6' F2 1.384(11)
F6' F6 1.410(12)
F6' P1 1.505(6)
P1 F4 1.491(5)
P1 F1 1.503(5)
P1 F3 1.528(8)
P1 F6 1.548(4)
P1 F5 1.551(10)
P1 F2 1.560(5)
F1 F5 1.749(14)
